data_7034778
loop_
_publ_author_name
'Mansell, S. M.'
'Russell, C. A.'
'Wass, D. F.'

_publ_section_title
;
 Synthesis of chelating diamido Sn(iv) compounds from oxidation of Sn(ii)
 and directly from Sn(iv) precursors.
;
_journal_issue 21
_journal_name_full 'Dalton transactions (Cambridge, England : 2003)'
_journal_page_first 9756
_journal_page_last 9765
_journal_paper_doi 10.1039/c5dt01022e
_journal_volume 44
_journal_year 2015
_chemical_formula_moiety 'C26 H39 Cl3 N2 Sn'
_chemical_formula_sum 'C26 H39 Cl3 N2 Sn'
_chemical_formula_weight 604.63
_chemical_name_systematic
; 
 ? 
;
_space_group_IT_number 14
_symmetry_cell_setting monoclinic
_symmetry_space_group_name_Hall '-P 2ybc'
_symmetry_space_group_name_H-M 'P 1 21/c 1'
_atom_sites_solution_hydrogens geom
_atom_sites_solution_primary direct
_atom_sites_solution_secondary difmap
_audit_creation_method SHELXL-97
_audit_update_record
;
2014-10-03 deposited with the CCDC.
2015-04-21 downloaded from the CCDC.
;
_cell_angle_alpha 90.00
_cell_angle_beta 95.1990(10)
_cell_angle_gamma 90.00
_cell_formula_units_Z 4
_cell_length_a 17.2286(11)
_cell_length_b 10.6563(7)
_cell_length_c 15.6640(10)
_cell_measurement_reflns_used 6886
_cell_measurement_temperature 173(2)
_cell_measurement_theta_max 25.7275
_cell_measurement_theta_min 2.250
_cell_volume 2864.0(3)
_computing_cell_refinement 'BRUKER SAINT'
_computing_data_collection 'BRUKER SMART'
_computing_data_reduction 'BRUKER SAINT'
_computing_molecular_graphics SHELXTL
_computing_publication_material SHELXTL
_computing_structure_refinement 'SHELXL-97 (Sheldrick, 1997)'
_computing_structure_solution 'SHELXS-97 (Sheldrick, 1990)'
_diffrn_ambient_temperature 173(2)
_diffrn_detector_area_resol_mean 8.2
_diffrn_measured_fraction_theta_full 1.000
_diffrn_measured_fraction_theta_max 1.000
_diffrn_measurement_device_type 'CCD area detector'
_diffrn_measurement_method 'omega scans'
_diffrn_radiation_monochromator graphite
_diffrn_radiation_source 'fine-focus sealed tube'
_diffrn_radiation_type MoK\a
_diffrn_radiation_wavelength 0.71073
_diffrn_reflns_av_R_equivalents 0.0657
_diffrn_reflns_av_sigmaI/netI 0.0588
_diffrn_reflns_limit_h_max 22
_diffrn_reflns_limit_h_min -22
_diffrn_reflns_limit_k_max 13
_diffrn_reflns_limit_k_min -13
_diffrn_reflns_limit_l_max 20
_diffrn_reflns_limit_l_min -20
_diffrn_reflns_number 29975
_diffrn_reflns_theta_full 27.50
_diffrn_reflns_theta_max 27.50
_diffrn_reflns_theta_min 1.19
_diffrn_standards_number 0
_exptl_absorpt_coefficient_mu 1.188
_exptl_absorpt_correction_T_max 0.94
_exptl_absorpt_correction_T_min 0.70237
_exptl_absorpt_correction_type multi-scan
_exptl_absorpt_process_details 'SADABS v2.10 (BRUKER-AXS, 2203)'
_exptl_crystal_colour 'Pale yellow'
_exptl_crystal_density_diffrn 1.402
_exptl_crystal_density_method 'not measured'
_exptl_crystal_description Block
_exptl_crystal_F_000 1240
_exptl_crystal_size_max 0.25
_exptl_crystal_size_mid 0.20
_exptl_crystal_size_min 0.05
_refine_diff_density_max 0.562
_refine_diff_density_min -0.435
_refine_diff_density_rms 0.087
_refine_ls_extinction_method none
_refine_ls_goodness_of_fit_ref 0.843
_refine_ls_hydrogen_treatment mixed
_refine_ls_matrix_type full
_refine_ls_number_parameters 310
_refine_ls_number_reflns 6582
_refine_ls_number_restraints 0
_refine_ls_restrained_S_all 0.843
_refine_ls_R_factor_all 0.0740
_refine_ls_R_factor_gt 0.0379
_refine_ls_shift/su_max 0.000
_refine_ls_shift/su_mean 0.000
_refine_ls_structure_factor_coef Fsqd
_refine_ls_weighting_details 'calc w=1/[\s^2^(Fo^2^)+(0.0424P)^2^+6.6878P] where P=(Fo^2^+2Fc^2^)/3'
_refine_ls_weighting_scheme calc
_refine_ls_wR_factor_gt 0.0758
_refine_ls_wR_factor_ref 0.0939
_reflns_number_gt 4575
_reflns_number_total 6582
_reflns_threshold_expression >2sigma(I)
_cod_data_source_file c5dt01022e2.cif
_cod_data_source_block 5_monoclinic
_cod_depositor_comments
;
The following automatic conversions were performed:

'_symmetry_cell_setting' value 'Monoclinic' changed to 'monoclinic'
according to
/usr/data/users/saulius/crontab/automatic-downloads/rss-feeds/RSC/lib/dictionaries/cif_core.dic
dictionary named 'cif_core.dic' version 2.4.2 from 2011-04-26.

Automatic conversion script
Id: cif_fix_values 3271 2015-04-21 07:52:19Z andrius 

 Adding full bibliography for 7034774--7034789.cif.
;
_cod_original_sg_symbol_H-M 'P 21/c'
_cod_database_code 7034778

loop_
_symmetry_equiv_pos_as_xyz
'x, y, z'
'-x, y+1/2, -z+1/2'
'-x, -y, -z'
'x, -y-1/2, z-1/2'

loop_
_atom_site_label
_atom_site_type_symbol
_atom_site_fract_x
_atom_site_fract_y
_atom_site_fract_z
_atom_site_U_iso_or_equiv
_atom_site_adp_type
_atom_site_occupancy
_atom_site_symmetry_multiplicity
_atom_site_calc_flag
_atom_site_refinement_flags
_atom_site_disorder_assembly
_atom_site_disorder_group
Sn1 Sn 0.250375(16) 0.96643(2) 0.495271(15) 0.02417(8) Uani 1 1 d . A .
Cl1 Cl 0.28183(8) 0.87941(9) 0.63308(6) 0.0473(3) Uani 1 1 d . . .
Cl2 Cl 0.13474(6) 1.07214(10) 0.52052(7) 0.0429(3) Uani 1 1 d . . .
Cl3 Cl 0.34594(6) 1.12038(10) 0.51044(6) 0.0429(3) Uani 1 1 d . . .
N1 N 0.23219(17) 0.8006(3) 0.43516(18) 0.0243(6) Uani 1 1 d . . .
N2 N 0.22482(18) 1.0292(3) 0.35225(19) 0.0261(6) Uani 1 1 d . . .
H1 H 0.184(2) 1.064(4) 0.362(3) 0.031 Uiso 1 1 d . . .
C1 C 0.2347(2) 0.6826(3) 0.4788(2) 0.0242(8) Uani 1 1 d . A .
C2 C 0.1697(2) 0.6395(4) 0.5182(2) 0.0295(8) Uani 1 1 d . . .
C3 C 0.1729(2) 0.5211(4) 0.5559(2) 0.0332(9) Uani 1 1 d . A .
H3 H 0.1289 0.4907 0.5819 0.040 Uiso 1 1 calc R . .
C4 C 0.2388(3) 0.4468(4) 0.5564(3) 0.0394(10) Uani 1 1 d . . .
H4 H 0.2398 0.3660 0.5821 0.047 Uiso 1 1 calc R A .
C5 C 0.3025(2) 0.4912(4) 0.5193(3) 0.0356(9) Uani 1 1 d . A .
H5 H 0.3479 0.4404 0.5203 0.043 Uiso 1 1 calc R . .
C6 C 0.3025(2) 0.6087(3) 0.4803(2) 0.0293(8) Uani 1 1 d . . .
C7 C 0.0963(2) 0.7184(4) 0.5196(3) 0.0364(9) Uani 1 1 d . A .
H7 H 0.1095 0.8052 0.5015 0.044 Uiso 1 1 calc R . .
C8 C 0.0322(3) 0.6708(6) 0.4560(5) 0.093(2) Uani 1 1 d . . .
H8A H 0.0215 0.5826 0.4681 0.140 Uiso 1 1 calc R A .
H8B H 0.0484 0.6783 0.3978 0.140 Uiso 1 1 calc R . .
H8C H -0.0151 0.7206 0.4606 0.140 Uiso 1 1 calc R . .
C9 C 0.0680(3) 0.7278(6) 0.6078(3) 0.0785(19) Uani 1 1 d . . .
H9A H 0.0231 0.7846 0.6059 0.118 Uiso 1 1 calc R A .
H9B H 0.1100 0.7605 0.6481 0.118 Uiso 1 1 calc R . .
H9C H 0.0525 0.6445 0.6266 0.118 Uiso 1 1 calc R . .
C10 C 0.3762(2) 0.6548(4) 0.4423(2) 0.0336(9) Uani 1 1 d . A .
H10 H 0.3644 0.7391 0.4162 0.040 Uiso 1 1 calc R . .
C11 C 0.3991(3) 0.5683(5) 0.3710(3) 0.0549(13) Uani 1 1 d . . .
H11A H 0.4478 0.5980 0.3502 0.082 Uiso 1 1 calc R A .
H11B H 0.3578 0.5686 0.3237 0.082 Uiso 1 1 calc R . .
H11C H 0.4063 0.4828 0.3933 0.082 Uiso 1 1 calc R . .
C12 C 0.4435(3) 0.6713(5) 0.5115(3) 0.0526(12) Uani 1 1 d . . .
H12A H 0.4570 0.5898 0.5378 0.079 Uiso 1 1 calc R A .
H12B H 0.4278 0.7292 0.5555 0.079 Uiso 1 1 calc R . .
H12C H 0.4888 0.7055 0.4859 0.079 Uiso 1 1 calc R . .
C13 C 0.2720(2) 1.1214(3) 0.3099(2) 0.0242(7) Uani 1 1 d . A .
C14 C 0.2377(2) 1.2388(3) 0.2891(2) 0.0283(8) Uani 1 1 d . . .
C15 C 0.2813(2) 1.3252(4) 0.2479(3) 0.0366(9) Uani 1 1 d . A .
H15 H 0.2590 1.4044 0.2322 0.044 Uiso 1 1 calc R . .
C16 C 0.3561(3) 1.2992(4) 0.2290(3) 0.0419(10) Uani 1 1 d . . .
H16 H 0.3846 1.3598 0.2001 0.050 Uiso 1 1 calc R A .
C17 C 0.3897(2) 1.1853(4) 0.2519(3) 0.0371(10) Uani 1 1 d . A .
H17 H 0.4416 1.1686 0.2394 0.044 Uiso 1 1 calc R . .
C18 C 0.3485(2) 1.0938(3) 0.2934(2) 0.0270(8) Uani 1 1 d . . .
C19 C 0.1543(2) 1.2719(4) 0.3070(2) 0.0320(9) Uani 1 1 d . A .
H19 H 0.1441 1.2316 0.3625 0.038 Uiso 1 1 calc R . .
C20 C 0.0962(2) 1.2173(4) 0.2372(3) 0.0430(10) Uani 1 1 d . . .
H20A H 0.1060 1.2530 0.1815 0.065 Uiso 1 1 calc R A .
H20B H 0.0430 1.2378 0.2499 0.065 Uiso 1 1 calc R . .
H20C H 0.1024 1.1259 0.2354 0.065 Uiso 1 1 calc R . .
C21 C 0.1407(3) 1.4132(4) 0.3158(3) 0.0477(11) Uani 1 1 d . . .
H21A H 0.1448 1.4541 0.2604 0.072 Uiso 1 1 calc R A .
H21B H 0.1800 1.4482 0.3584 0.072 Uiso 1 1 calc R . .
H21C H 0.0886 1.4277 0.3343 0.072 Uiso 1 1 calc R . .
C22 C 0.3902(2) 0.9711(4) 0.3175(2) 0.0337(9) Uani 1 1 d . A .
H22 H 0.3575 0.9230 0.3558 0.040 Uiso 1 1 calc R . .
C23 C 0.3985(3) 0.8917(4) 0.2368(3) 0.0532(12) Uani 1 1 d . . .
H23A H 0.3474 0.8827 0.2043 0.080 Uiso 1 1 calc R A .
H23B H 0.4188 0.8085 0.2536 0.080 Uiso 1 1 calc R . .
H23C H 0.4346 0.9332 0.2010 0.080 Uiso 1 1 calc R . .
C24 C 0.4712(2) 0.9920(5) 0.3661(3) 0.0523(12) Uani 1 1 d . . .
H24A H 0.5065 1.0284 0.3271 0.078 Uiso 1 1 calc R A .
H24B H 0.4922 0.9115 0.3879 0.078 Uiso 1 1 calc R . .
H24C H 0.4664 1.0494 0.4143 0.078 Uiso 1 1 calc R . .
C25 C 0.2255(8) 0.7977(7) 0.3427(5) 0.021(2) Uani 0.51(2) 1 d P A 1
H25A H 0.1874 0.7318 0.3231 0.025 Uiso 0.51(2) 1 calc PR A 1
H25B H 0.2765 0.7734 0.3235 0.025 Uiso 0.51(2) 1 calc PR A 1
C26 C 0.2014(3) 0.9148(4) 0.3015(3) 0.0448(11) Uani 0.51(2) 1 d P A 1
H26A H 0.1439 0.9144 0.2899 0.054 Uiso 0.51(2) 1 calc PR A 1
H26B H 0.2238 0.9196 0.2457 0.054 Uiso 0.51(2) 1 calc PR A 1
C27 C 0.1819(10) 0.8064(9) 0.3523(6) 0.034(3) Uani 0.49(2) 1 d P A 2
H27A H 0.1889 0.7288 0.3192 0.041 Uiso 0.49(2) 1 calc PR A 2
H27B H 0.1265 0.8116 0.3641 0.041 Uiso 0.49(2) 1 calc PR A 2
C28 C 0.2014(3) 0.9148(4) 0.3015(3) 0.0448(11) Uani 0.49(2) 1 d P A 2
H28A H 0.1557 0.9357 0.2612 0.054 Uiso 0.49(2) 1 calc PR A 2
H28B H 0.2445 0.8912 0.2670 0.054 Uiso 0.49(2) 1 calc PR A 2

loop_
_atom_site_aniso_label
_atom_site_aniso_U_11
_atom_site_aniso_U_22
_atom_site_aniso_U_33
_atom_site_aniso_U_23
_atom_site_aniso_U_13
_atom_site_aniso_U_12
Sn1 0.03015(13) 0.02062(12) 0.02174(12) -0.00100(11) 0.00241(9) 0.00397(12)
Cl1 0.0874(9) 0.0283(5) 0.0237(5) -0.0012(4) -0.0092(5) 0.0094(5)
Cl2 0.0458(6) 0.0384(5) 0.0476(6) 0.0060(5) 0.0206(5) 0.0172(5)
Cl3 0.0483(6) 0.0454(6) 0.0343(5) -0.0079(5) -0.0005(5) -0.0142(5)
N1 0.0317(17) 0.0192(14) 0.0219(14) 0.0020(12) 0.0015(12) 0.0002(13)
N2 0.0258(16) 0.0248(16) 0.0275(15) 0.0031(13) 0.0014(13) -0.0007(14)
C1 0.030(2) 0.0220(17) 0.0196(17) -0.0004(13) -0.0010(14) -0.0001(15)
C2 0.027(2) 0.031(2) 0.0298(19) 0.0022(16) -0.0018(16) 0.0007(16)
C3 0.038(2) 0.029(2) 0.032(2) 0.0095(17) 0.0026(17) -0.0043(18)
C4 0.049(3) 0.026(2) 0.042(2) 0.0125(17) -0.005(2) 0.0003(18)
C5 0.036(2) 0.026(2) 0.044(2) 0.0032(17) 0.0000(18) 0.0077(17)
C6 0.034(2) 0.0265(19) 0.0269(19) -0.0005(15) -0.0008(16) 0.0030(17)
C7 0.026(2) 0.036(2) 0.047(2) 0.0091(19) 0.0021(18) -0.0013(18)
C8 0.061(4) 0.089(5) 0.120(5) -0.023(4) -0.046(4) 0.029(3)
C9 0.062(4) 0.111(5) 0.069(4) 0.028(3) 0.038(3) 0.043(3)
C10 0.036(2) 0.028(2) 0.039(2) 0.0075(17) 0.0107(18) 0.0102(17)
C11 0.056(3) 0.064(3) 0.047(3) -0.005(2) 0.021(2) 0.011(3)
C12 0.040(3) 0.064(3) 0.055(3) -0.004(2) 0.010(2) -0.011(2)
C13 0.032(2) 0.0244(17) 0.0167(16) 0.0023(14) 0.0017(14) -0.0033(16)
C14 0.037(2) 0.0268(19) 0.0207(18) 0.0026(15) -0.0001(15) -0.0030(17)
C15 0.047(3) 0.026(2) 0.037(2) 0.0070(17) 0.0083(19) -0.0035(18)
C16 0.051(3) 0.037(2) 0.039(2) 0.0099(19) 0.011(2) -0.013(2)
C17 0.034(2) 0.043(2) 0.035(2) 0.0004(19) 0.0107(18) -0.0089(19)
C18 0.030(2) 0.031(2) 0.0202(17) 0.0004(15) 0.0019(15) -0.0016(16)
C19 0.041(2) 0.030(2) 0.0257(19) 0.0063(16) 0.0038(17) 0.0035(17)
C20 0.037(2) 0.053(3) 0.039(2) -0.003(2) 0.0021(19) 0.003(2)
C21 0.055(3) 0.035(2) 0.054(3) 0.005(2) 0.006(2) 0.012(2)
C22 0.035(2) 0.033(2) 0.035(2) 0.0025(18) 0.0120(17) 0.0075(18)
C23 0.072(3) 0.044(3) 0.046(3) -0.004(2) 0.021(2) 0.008(3)
C24 0.035(2) 0.071(3) 0.050(3) 0.005(2) 0.005(2) 0.016(2)
C25 0.018(6) 0.019(4) 0.025(4) -0.003(3) -0.005(3) -0.002(4)
C26 0.069(3) 0.032(2) 0.029(2) 0.0062(17) -0.016(2) -0.020(2)
C27 0.034(8) 0.036(5) 0.030(5) 0.002(4) -0.007(5) -0.004(5)
C28 0.069(3) 0.032(2) 0.029(2) 0.0062(17) -0.016(2) -0.020(2)

loop_
_atom_type_symbol
_atom_type_description
_atom_type_scat_dispersion_real
_atom_type_scat_dispersion_imag
_atom_type_scat_source
C C 0.0033 0.0016 'International Tables Vol C Tables 4.2.6.8 and 6.1.1.4'
H H 0.0000 0.0000 'International Tables Vol C Tables 4.2.6.8 and 6.1.1.4'
N N 0.0061 0.0033 'International Tables Vol C Tables 4.2.6.8 and 6.1.1.4'
Cl Cl 0.1484 0.1585 'International Tables Vol C Tables 4.2.6.8 and 6.1.1.4'
Sn Sn -0.6537 1.4246 'International Tables Vol C Tables 4.2.6.8 and 6.1.1.4'

loop_
_geom_angle_atom_site_label_1
_geom_angle_atom_site_label_2
_geom_angle_atom_site_label_3
_geom_angle
N1 Sn1 Cl3 138.33(9)
N1 Sn1 N2 78.20(11)
Cl3 Sn1 N2 88.06(8)
N1 Sn1 Cl2 113.61(9)
Cl3 Sn1 Cl2 104.35(4)
N2 Sn1 Cl2 86.30(8)
N1 Sn1 Cl1 95.49(8)
Cl3 Sn1 Cl1 94.70(4)
N2 Sn1 Cl1 172.92(8)
Cl2 Sn1 Cl1 99.30(4)
C1 N1 C25 117.2(4)
C1 N1 C27 116.2(4)
C25 N1 C27 30.9(4)
C1 N1 Sn1 123.5(2)
C25 N1 Sn1 118.9(3)
C27 N1 Sn1 115.0(4)
C13 N2 C26 116.1(3)
C13 N2 Sn1 123.9(2)
C26 N2 Sn1 107.1(2)
C13 N2 H1 107(3)
C26 N2 H1 106(3)
Sn1 N2 H1 92(3)
C2 C1 C6 120.2(3)
C2 C1 N1 120.5(3)
C6 C1 N1 119.3(3)
C3 C2 C1 118.7(3)
C3 C2 C7 119.8(3)
C1 C2 C7 121.5(3)
C4 C3 C2 121.5(4)
C4 C3 H3 119.3
C2 C3 H3 119.3
C5 C4 C3 119.2(4)
C5 C4 H4 120.4
C3 C4 H4 120.4
C4 C5 C6 121.8(4)
C4 C5 H5 119.1
C6 C5 H5 119.1
C5 C6 C1 118.5(3)
C5 C6 C10 119.4(3)
C1 C6 C10 122.1(3)
C8 C7 C9 110.5(5)
C8 C7 C2 111.5(4)
C9 C7 C2 112.8(4)
C8 C7 H7 107.3
C9 C7 H7 107.3
C2 C7 H7 107.3
C7 C8 H8A 109.5
C7 C8 H8B 109.5
H8A C8 H8B 109.5
C7 C8 H8C 109.5
H8A C8 H8C 109.5
H8B C8 H8C 109.5
C7 C9 H9A 109.5
C7 C9 H9B 109.5
H9A C9 H9B 109.5
C7 C9 H9C 109.5
H9A C9 H9C 109.5
H9B C9 H9C 109.5
C12 C10 C11 111.2(4)
C12 C10 C6 111.3(3)
C11 C10 C6 111.7(4)
C12 C10 H10 107.5
C11 C10 H10 107.5
C6 C10 H10 107.5
C10 C11 H11A 109.5
C10 C11 H11B 109.5
H11A C11 H11B 109.5
C10 C11 H11C 109.5
H11A C11 H11C 109.5
H11B C11 H11C 109.5
C10 C12 H12A 109.5
C10 C12 H12B 109.5
H12A C12 H12B 109.5
C10 C12 H12C 109.5
H12A C12 H12C 109.5
H12B C12 H12C 109.5
C18 C13 C14 121.8(3)
C18 C13 N2 120.9(3)
C14 C13 N2 117.3(3)
C15 C14 C13 117.6(4)
C15 C14 C19 119.4(3)
C13 C14 C19 123.0(3)
C16 C15 C14 121.7(4)
C16 C15 H15 119.2
C14 C15 H15 119.2
C15 C16 C17 120.0(4)
C15 C16 H16 120.0
C17 C16 H16 120.0
C16 C17 C18 121.0(4)
C16 C17 H17 119.5
C18 C17 H17 119.5
C13 C18 C17 117.8(3)
C13 C18 C22 124.4(3)
C17 C18 C22 117.8(3)
C14 C19 C20 110.3(3)
C14 C19 C21 113.4(3)
C20 C19 C21 110.1(3)
C14 C19 H19 107.6
C20 C19 H19 107.6
C21 C19 H19 107.6
C19 C20 H20A 109.5
C19 C20 H20B 109.5
H20A C20 H20B 109.5
C19 C20 H20C 109.5
H20A C20 H20C 109.5
H20B C20 H20C 109.5
C19 C21 H21A 109.5
C19 C21 H21B 109.5
H21A C21 H21B 109.5
C19 C21 H21C 109.5
H21A C21 H21C 109.5
H21B C21 H21C 109.5
C18 C22 C23 110.2(3)
C18 C22 C24 112.5(3)
C23 C22 C24 109.7(4)
C18 C22 H22 108.1
C23 C22 H22 108.1
C24 C22 H22 108.1
C22 C23 H23A 109.5
C22 C23 H23B 109.5
H23A C23 H23B 109.5
C22 C23 H23C 109.5
H23A C23 H23C 109.5
H23B C23 H23C 109.5
C22 C24 H24A 109.5
C22 C24 H24B 109.5
H24A C24 H24B 109.5
C22 C24 H24C 109.5
H24A C24 H24C 109.5
H24B C24 H24C 109.5
N1 C25 C26 115.0(6)
N1 C25 H25A 108.5
C26 C25 H25A 108.5
N1 C25 H25B 108.5
C26 C25 H25B 108.5
H25A C25 H25B 107.5
C25 C26 N2 114.5(4)
C25 C26 H26A 108.6
N2 C26 H26A 108.6
C25 C26 H26B 108.6
N2 C26 H26B 108.6
H26A C26 H26B 107.6
N1 C27 H27A 109.4
N1 C27 H27B 109.4
H27A C27 H27B 108.0

loop_
_geom_bond_atom_site_label_1
_geom_bond_atom_site_label_2
_geom_bond_distance
Sn1 N1 2.013(3)
Sn1 Cl3 2.3212(11)
Sn1 N2 2.341(3)
Sn1 Cl2 2.3531(10)
Sn1 Cl1 2.3668(10)
N1 C1 1.430(4)
N1 C25 1.443(8)
N1 C27 1.495(10)
N2 C13 1.471(4)
N2 C26 1.491(5)
N2 H1 0.82(4)
C1 C2 1.404(5)
C1 C6 1.406(5)
C2 C3 1.391(5)
C2 C7 1.520(5)
C3 C4 1.383(6)
C3 H3 0.9500
C4 C5 1.372(6)
C4 H4 0.9500
C5 C6 1.394(5)
C5 H5 0.9500
C6 C10 1.532(5)
C7 C8 1.506(7)
C7 C9 1.510(6)
C7 H7 1.0000
C8 H8A 0.9800
C8 H8B 0.9800
C8 H8C 0.9800
C9 H9A 0.9800
C9 H9B 0.9800
C9 H9C 0.9800
C10 C12 1.524(6)
C10 C11 1.527(6)
C10 H10 1.0000
C11 H11A 0.9800
C11 H11B 0.9800
C11 H11C 0.9800
C12 H12A 0.9800
C12 H12B 0.9800
C12 H12C 0.9800
C13 C18 1.397(5)
C13 C14 1.410(5)
C14 C15 1.385(5)
C14 C19 1.529(5)
C15 C16 1.376(6)
C15 H15 0.9500
C16 C17 1.379(6)
C16 H16 0.9500
C17 C18 1.400(5)
C17 H17 0.9500
C18 C22 1.523(5)
C19 C20 1.529(5)
C19 C21 1.532(5)
C19 H19 1.0000
C20 H20A 0.9800
C20 H20B 0.9800
C20 H20C 0.9800
C21 H21A 0.9800
C21 H21B 0.9800
C21 H21C 0.9800
C22 C23 1.539(6)
C22 C24 1.545(6)
C22 H22 1.0000
C23 H23A 0.9800
C23 H23B 0.9800
C23 H23C 0.9800
C24 H24A 0.9800
C24 H24B 0.9800
C24 H24C 0.9800
C25 C26 1.448(9)
C25 H25A 0.9900
C25 H25B 0.9900
C26 H26A 0.9900
C26 H26B 0.9900
C27 H27A 0.9900
C27 H27B 0.9900

loop_
_geom_torsion_atom_site_label_1
_geom_torsion_atom_site_label_2
_geom_torsion_atom_site_label_3
_geom_torsion_atom_site_label_4
_geom_torsion
Cl3 Sn1 N1 C1 107.9(3)
N2 Sn1 N1 C1 -178.8(3)
Cl2 Sn1 N1 C1 -98.2(3)
Cl1 Sn1 N1 C1 4.5(3)
Cl3 Sn1 N1 C25 -64.4(7)
N2 Sn1 N1 C25 8.9(6)
Cl2 Sn1 N1 C25 89.5(6)
Cl1 Sn1 N1 C25 -167.8(6)
Cl3 Sn1 N1 C27 -98.9(7)
N2 Sn1 N1 C27 -25.6(7)
Cl2 Sn1 N1 C27 55.0(7)
Cl1 Sn1 N1 C27 157.7(7)
N1 Sn1 N2 C13 -133.4(3)
Cl3 Sn1 N2 C13 7.0(3)
Cl2 Sn1 N2 C13 111.5(3)
Cl1 Sn1 N2 C13 -106.1(7)
N1 Sn1 N2 C26 6.3(3)
Cl3 Sn1 N2 C26 146.7(3)
Cl2 Sn1 N2 C26 -108.8(3)
Cl1 Sn1 N2 C26 33.6(8)
C25 N1 C1 C2 -105.7(7)
C27 N1 C1 C2 -71.1(8)
Sn1 N1 C1 C2 81.9(4)
C25 N1 C1 C6 72.9(7)
C27 N1 C1 C6 107.6(8)
Sn1 N1 C1 C6 -99.5(3)
C6 C1 C2 C3 -2.2(5)
N1 C1 C2 C3 176.4(3)
C6 C1 C2 C7 178.5(3)
N1 C1 C2 C7 -2.8(5)
C1 C2 C3 C4 1.0(6)
C7 C2 C3 C4 -179.7(4)
C2 C3 C4 C5 0.4(6)
C3 C4 C5 C6 -0.7(6)
C4 C5 C6 C1 -0.5(6)
C4 C5 C6 C10 178.3(4)
C2 C1 C6 C5 1.9(5)
N1 C1 C6 C5 -176.7(3)
C2 C1 C6 C10 -176.8(3)
N1 C1 C6 C10 4.6(5)
C3 C2 C7 C8 -75.1(5)
C1 C2 C7 C8 104.2(5)
C3 C2 C7 C9 49.8(6)
C1 C2 C7 C9 -130.9(4)
C5 C6 C10 C12 -63.9(5)
C1 C6 C10 C12 114.8(4)
C5 C6 C10 C11 61.0(5)
C1 C6 C10 C11 -120.4(4)
C26 N2 C13 C18 -68.5(4)
Sn1 N2 C13 C18 67.9(4)
C26 N2 C13 C14 113.1(4)
Sn1 N2 C13 C14 -110.4(3)
C18 C13 C14 C15 2.8(5)
N2 C13 C14 C15 -178.8(3)
C18 C13 C14 C19 -179.6(3)
N2 C13 C14 C19 -1.3(5)
C13 C14 C15 C16 -1.2(6)
C19 C14 C15 C16 -178.9(4)
C14 C15 C16 C17 -0.6(6)
C15 C16 C17 C18 0.9(6)
C14 C13 C18 C17 -2.5(5)
N2 C13 C18 C17 179.2(3)
C14 C13 C18 C22 177.4(3)
N2 C13 C18 C22 -0.9(5)
C16 C17 C18 C13 0.6(6)
C16 C17 C18 C22 -179.3(4)
C15 C14 C19 C20 96.8(4)
C13 C14 C19 C20 -80.7(4)
C15 C14 C19 C21 -27.1(5)
C13 C14 C19 C21 155.4(3)
C13 C18 C22 C23 107.5(4)
C17 C18 C22 C23 -72.6(5)
C13 C18 C22 C24 -129.8(4)
C17 C18 C22 C24 50.1(5)
C1 N1 C25 C26 163.4(6)
C27 N1 C25 C26 67.2(11)
Sn1 N1 C25 C26 -23.8(12)
N1 C25 C26 N2 29.1(12)
C13 N2 C26 C25 123.0(7)
Sn1 N2 C26 C25 -20.2(7)
